data_1570742
loop_
_publ_author_name
'Morteza Najarian, Amin'
'Dinic, Filip'
'Chen, Hao'
'Sabatini, Randy'
'Zheng, Chao'
'Lough, Alan J.'
'Maris, Thierry'
'Saidaminov, Makhsud I.'
'Garcia de Arquer, F. Pelayo'
'Voznyy, Oleksandr'
'Hoogland, Sjoerd'
'Sargent, Edward H.'

_publ_section_title
;
 Homomeric Chains of intermolecular bonds scaffold octahedral germanium
 perovskites
;
_journal_name_full Nature
_journal_page_first 328
_journal_page_last 335
_journal_paper_doi 10.1038/s41586-023-06209-y
_journal_volume 620
_journal_year 2023
_chemical_formula_moiety 'Ge I4, 2(C2 H8 N O)'
_chemical_formula_sum 'C4 H16 Ge I4 N2 O2'
_chemical_formula_weight 704.38
_chemical_name_systematic 'catena-(bis((2-Hydroxyethyl)ammonium) bis(m-iodo)-di-iodo-germanium(ii))'
_space_group_crystal_system orthorhombic
_space_group_IT_number 62
_space_group_name_Hall '-P 2ac 2n'
_space_group_name_H-M_alt 'P n m a'
_atom_sites_solution_hydrogens mixed
_atom_sites_solution_primary direct
_audit_creation_method SHELXL-2019/1
_cell_angle_alpha 90
_cell_angle_beta 90
_cell_angle_gamma 90
_cell_formula_units_Z 4
_cell_length_a 13.0687(10)
_cell_length_b 19.3506(12)
_cell_length_c 6.1030(4)
_cell_measurement_reflns_used 4567
_cell_measurement_temperature 150(2)
_cell_measurement_theta_max 27.51
_cell_measurement_theta_min 3.50
_cell_volume 1543.37(18)
_computing_cell_refinement APEX4
_computing_data_collection 'APEX4 (Bruker AXS, 2021)'
_computing_data_reduction APEX4
_computing_molecular_graphics 'PLATON (Spek, 2009)'
_computing_publication_material 'SHELXTL (Sheldrick, 2008)'
_computing_structure_refinement 'SHELXL-2019/1 (Sheldrick, 2015b)'
_computing_structure_solution 'SHELXT 2018/2 (Sheldrick, 2015a)'
_diffrn_ambient_temperature 150(2)
_diffrn_measured_fraction_theta_full 0.994
_diffrn_measured_fraction_theta_max 0.995
_diffrn_measurement_device_type 'Bruker Kappa APEX-DUO CMOS PHOTON II'
_diffrn_measurement_method '\f and \w scans'
_diffrn_radiation_type MoK\a
_diffrn_radiation_wavelength 0.71073
_diffrn_reflns_av_R_equivalents 0.0305
_diffrn_reflns_av_unetI/netI 0.0221
_diffrn_reflns_Laue_measured_fraction_full 0.994
_diffrn_reflns_Laue_measured_fraction_max 0.995
_diffrn_reflns_limit_h_max 16
_diffrn_reflns_limit_h_min -14
_diffrn_reflns_limit_k_max 25
_diffrn_reflns_limit_k_min -25
_diffrn_reflns_limit_l_max 7
_diffrn_reflns_limit_l_min -7
_diffrn_reflns_number 11757
_diffrn_reflns_point_group_measured_fraction_full 0.994
_diffrn_reflns_point_group_measured_fraction_max 0.995
_diffrn_reflns_theta_full 25.242
_diffrn_reflns_theta_max 27.531
_diffrn_reflns_theta_min 3.291
_diffrn_source 'sealed tube with Bruker Triumph monochromator'
_exptl_absorpt_coefficient_mu 9.968
_exptl_absorpt_correction_T_max 0.7456
_exptl_absorpt_correction_T_min 0.6115
_exptl_absorpt_correction_type multi-scan
_exptl_absorpt_process_details 'SADABS (Krause et al., 2015)'
_exptl_crystal_colour orange
_exptl_crystal_density_diffrn 3.031
_exptl_crystal_description Chunk
_exptl_crystal_F_000 1256
_exptl_crystal_size_max 0.120
_exptl_crystal_size_mid 0.100
_exptl_crystal_size_min 0.080
_refine_diff_density_max 0.581
_refine_diff_density_min -0.764
_refine_diff_density_rms 0.121
_refine_ls_extinction_coef .
_refine_ls_extinction_method none
_refine_ls_goodness_of_fit_ref 1.108
_refine_ls_hydrogen_treatment mixed
_refine_ls_matrix_type full
_refine_ls_number_parameters 68
_refine_ls_number_reflns 1816
_refine_ls_number_restraints 0
_refine_ls_restrained_S_all 1.108
_refine_ls_R_factor_all 0.0237
_refine_ls_R_factor_gt 0.0182
_refine_ls_shift/su_max 0.001
_refine_ls_shift/su_mean 0.000
_refine_ls_structure_factor_coef Fsqd
_refine_ls_weighting_details 'w=1/[\s^2^(Fo^2^)+2.7493P] where P=(Fo^2^+2Fc^2^)/3'
_refine_ls_weighting_scheme calc
_refine_ls_wR_factor_gt 0.0325
_refine_ls_wR_factor_ref 0.0332
_reflns_Friedel_coverage 0.000
_reflns_Friedel_fraction_full .
_reflns_Friedel_fraction_max .
_reflns_number_gt 1611
_reflns_number_total 1816
_reflns_threshold_expression 'I > 2\s(I)'
_cod_data_source_file 18-_OH-EA_2GeI4.cif
_cod_data_source_block oh-ea
_cod_database_code 1570742

loop_
_space_group_symop_id
_space_group_symop_operation_xyz
1 'x, y, z'
2 '-x+1/2, -y, z+1/2'
3 '-x, y+1/2, -z'
4 'x+1/2, -y+1/2, -z+1/2'
5 '-x, -y, -z'
6 'x-1/2, y, -z-1/2'
7 'x, -y-1/2, z'
8 '-x-1/2, y-1/2, z-1/2'

loop_
_atom_site_label
_atom_site_type_symbol
_atom_site_fract_x
_atom_site_fract_y
_atom_site_fract_z
_atom_site_U_iso_or_equiv
_atom_site_adp_type
_atom_site_occupancy
_atom_site_site_symmetry_order
_atom_site_calc_flag
_atom_site_refinement_flags_posn
_atom_site_refinement_flags_adp
_atom_site_refinement_flags_occupancy
_atom_site_disorder_assembly
_atom_site_disorder_group
Ge1 Ge 0.48091(4) 0.750000 0.65347(7) 0.01584(10) Uani 1 2 d S T P . .
I1 I 0.46714(2) 0.750000 0.20449(4) 0.01785(7) Uani 1 2 d S T P . .
I2 I 0.68667(2) 0.750000 0.70748(5) 0.01957(7) Uani 1 2 d S T P . .
I3 I 0.47206(2) 0.59221(2) 0.64189(3) 0.01887(6) Uani 1 1 d . . . . .
O1 O 0.81058(19) 0.52226(11) 0.3214(4) 0.0222(5) Uani 1 1 d . . . . .
H1O H 0.855(3) 0.5267(19) 0.234(6) 0.032(12) Uiso 1 1 d . . . . .
N1 N 0.6269(2) 0.58197(14) 0.1289(4) 0.0232(6) Uani 1 1 d . . . . .
H1C H 0.650040 0.543849 0.057055 0.035 Uiso 1 1 calc R U . . .
H1D H 0.586990 0.607449 0.037185 0.035 Uiso 1 1 calc R U . . .
H1E H 0.589395 0.568704 0.247352 0.035 Uiso 1 1 calc R U . . .
C1 C 0.7732(2) 0.58867(16) 0.3856(5) 0.0201(7) Uani 1 1 d . . . . .
H1A H 0.831598 0.617840 0.431757 0.024 Uiso 1 1 calc R U . . .
H1B H 0.727077 0.583206 0.513034 0.024 Uiso 1 1 calc R U . . .
C2 C 0.7162(2) 0.62466(16) 0.2034(5) 0.0205(7) Uani 1 1 d . . . . .
H2A H 0.691527 0.670152 0.255572 0.025 Uiso 1 1 calc R U . . .
H2B H 0.763031 0.632653 0.078441 0.025 Uiso 1 1 calc R U . . .

loop_
_atom_site_aniso_label
_atom_site_aniso_U_11
_atom_site_aniso_U_22
_atom_site_aniso_U_33
_atom_site_aniso_U_23
_atom_site_aniso_U_13
_atom_site_aniso_U_12
Ge1 0.0180(2) 0.0179(2) 0.0117(2) 0.000 0.00096(18) 0.000
I1 0.02219(14) 0.02057(14) 0.01078(14) 0.000 -0.00080(11) 0.000
I2 0.01893(14) 0.02295(15) 0.01684(15) 0.000 -0.00155(11) 0.000
I3 0.01902(10) 0.02061(10) 0.01697(11) 0.00061(8) -0.00086(8) -0.00029(8)
O1 0.0197(12) 0.0229(12) 0.0240(14) 0.0027(10) 0.0033(10) 0.0068(10)
N1 0.0208(14) 0.0288(15) 0.0199(14) -0.0050(12) -0.0041(12) 0.0078(12)
C1 0.0208(16) 0.0174(15) 0.0221(18) 0.0004(13) -0.0039(13) 0.0009(12)
C2 0.0214(16) 0.0172(15) 0.0230(17) 0.0020(13) -0.0017(14) 0.0006(12)

loop_
_atom_type_symbol
_atom_type_description
_atom_type_scat_dispersion_real
_atom_type_scat_dispersion_imag
_atom_type_scat_source
C C 0.0033 0.0016 'International Tables Vol C Tables 4.2.6.8 and 6.1.1.4'
H H 0.0000 0.0000 'International Tables Vol C Tables 4.2.6.8 and 6.1.1.4'
N N 0.0061 0.0033 'International Tables Vol C Tables 4.2.6.8 and 6.1.1.4'
O O 0.0106 0.0060 'International Tables Vol C Tables 4.2.6.8 and 6.1.1.4'
Ge Ge 0.1547 1.8001 'International Tables Vol C Tables 4.2.6.8 and 6.1.1.4'
I I -0.4742 1.8119 'International Tables Vol C Tables 4.2.6.8 and 6.1.1.4'

loop_
_geom_angle_atom_site_label_1
_geom_angle_atom_site_label_2
_geom_angle_atom_site_label_3
_geom_angle
_geom_angle_site_symmetry_1
_geom_angle_site_symmetry_3
I2 Ge1 I1 100.747(17) . .
C1 O1 H1O 110(3) . .
C2 N1 H1C 109.5 . .
C2 N1 H1D 109.5 . .
H1C N1 H1D 109.5 . .
C2 N1 H1E 109.5 . .
H1C N1 H1E 109.5 . .
H1D N1 H1E 109.5 . .
O1 C1 C2 112.4(3) . .
O1 C1 H1A 109.1 . .
C2 C1 H1A 109.1 . .
O1 C1 H1B 109.1 . .
C2 C1 H1B 109.1 . .
H1A C1 H1B 107.8 . .
N1 C2 C1 110.7(2) . .
N1 C2 H2A 109.5 . .
C1 C2 H2A 109.5 . .
N1 C2 H2B 109.5 . .
C1 C2 H2B 109.5 . .
H2A C2 H2B 108.1 . .

loop_
_geom_bond_atom_site_label_1
_geom_bond_atom_site_label_2
_geom_bond_distance
_geom_bond_site_symmetry_2
Ge1 I2 2.7091(6) .
Ge1 I1 2.7461(6) .
O1 C1 1.430(4) .
O1 H1O 0.79(4) .
N1 C2 1.500(4) .
N1 H1C 0.9100 .
N1 H1D 0.9100 .
N1 H1E 0.9100 .
C1 C2 1.509(4) .
C1 H1A 0.9900 .
C1 H1B 0.9900 .
C2 H2A 0.9900 .
C2 H2B 0.9900 .

loop_
_geom_hbond_atom_site_label_D
_geom_hbond_atom_site_label_H
_geom_hbond_atom_site_label_A
_geom_hbond_distance_DH
_geom_hbond_distance_HA
_geom_hbond_distance_DA
_geom_hbond_angle_DHA
_geom_hbond_site_symmetry_A
_geom_hbond_publ_flag
N1 H1C O1 0.91 1.99 2.874(3) 162.6 2_664 yes
N1 H1D I3 0.91 2.86 3.601(3) 139.9 1_554 yes
N1 H1E I3 0.91 2.89 3.733(3) 154.5 . yes
N1 H1E I3 0.91 3.29 3.871(3) 124.2 5_666 yes
O1 H1O I3 0.79(4) 3.27(4) 3.765(2) 123(3) 2_664 yes
O1 H1O I3 0.79(4) 3.03(4) 3.779(2) 157(4) 6_656 yes

loop_
_geom_torsion_atom_site_label_1
_geom_torsion_atom_site_label_2
_geom_torsion_atom_site_label_3
_geom_torsion_atom_site_label_4
_geom_torsion
_geom_torsion_site_symmetry_1
_geom_torsion_site_symmetry_2
_geom_torsion_site_symmetry_3
_geom_torsion_site_symmetry_4
O1 C1 C2 N1 58.9(3) . . . .
